data_7213632
loop_
_publ_author_name
'Li, Bo'
'Huang, Ren-Wu'
'Yao, Hong-Chang'
'Zang, Shuang-Quan'
'Mak, Thomas C. W.'

_publ_section_title
;
 Silver(i)--organic frameworks assembled with flexible supramolecular
 synthons with a pendant ethynide arm attached to the heteroaryl skeleton
;
_journal_issue 4
_journal_name_full CrystEngComm
_journal_page_first 723
_journal_paper_doi 10.1039/c3ce41752b
_journal_volume 16
_journal_year 2014
_chemical_formula_sum 'C17 H6 Ag5 F12 N3 O9'
_chemical_formula_weight 1163.60
_chemical_name_systematic
;
?
;
_space_group_IT_number 2
_symmetry_cell_setting triclinic
_symmetry_space_group_name_Hall '-P 1'
_symmetry_space_group_name_H-M 'P -1'
_atom_sites_solution_hydrogens geom
_atom_sites_solution_primary direct
_atom_sites_solution_secondary difmap
_audit_creation_method SHELXL-97
_cell_angle_alpha 71.388(6)
_cell_angle_beta 81.390(7)
_cell_angle_gamma 88.826(6)
_cell_formula_units_Z 2
_cell_length_a 8.9041(8)
_cell_length_b 11.5928(7)
_cell_length_c 14.2517(10)
_cell_measurement_reflns_used 5363
_cell_measurement_temperature 296
_cell_measurement_theta_max 29.2605
_cell_measurement_theta_min 2.9526
_cell_volume 1377.88(19)
_computing_structure_refinement 'SHELXL-97 (Sheldrick, 1997)'
_computing_structure_solution 'SHELXS-97 (Sheldrick, 1990)'
_diffrn_ambient_temperature 296
_diffrn_measured_fraction_theta_full 0.997
_diffrn_measured_fraction_theta_max 0.997
_diffrn_radiation_monochromator graphite
_diffrn_radiation_source 'fine-focus sealed tube'
_diffrn_radiation_type MoK\a
_diffrn_radiation_wavelength 0.71073
_diffrn_reflns_av_R_equivalents 0.0231
_diffrn_reflns_av_sigmaI/netI 0.0370
_diffrn_reflns_limit_h_max 10
_diffrn_reflns_limit_h_min -10
_diffrn_reflns_limit_k_max 13
_diffrn_reflns_limit_k_min -13
_diffrn_reflns_limit_l_max 16
_diffrn_reflns_limit_l_min -16
_diffrn_reflns_number 10263
_diffrn_reflns_theta_full 25.00
_diffrn_reflns_theta_max 25.00
_diffrn_reflns_theta_min 3.01
_exptl_absorpt_coefficient_mu 3.624
_exptl_absorpt_correction_T_max 0.5615
_exptl_absorpt_correction_T_min 0.5310
_exptl_absorpt_correction_type multi-scan
_exptl_absorpt_process_details SADABS(2009)
_exptl_crystal_density_diffrn 2.805
_exptl_crystal_density_method 'not measured'
_exptl_crystal_F_000 1088
_exptl_crystal_size_max 0.20
_exptl_crystal_size_mid 0.18
_exptl_crystal_size_min 0.18
_refine_diff_density_max 2.421
_refine_diff_density_min -1.369
_refine_diff_density_rms 0.158
_refine_ls_extinction_method none
_refine_ls_goodness_of_fit_ref 1.065
_refine_ls_hydrogen_treatment constr
_refine_ls_matrix_type full
_refine_ls_number_parameters 461
_refine_ls_number_reflns 4837
_refine_ls_number_restraints 109
_refine_ls_restrained_S_all 1.062
_refine_ls_R_factor_all 0.0620
_refine_ls_R_factor_gt 0.0511
_refine_ls_shift/su_max 0.000
_refine_ls_shift/su_mean 0.000
_refine_ls_structure_factor_coef Fsqd
_refine_ls_weighting_details 'calc w=1/[\s^2^(Fo^2^)+(0.0663P)^2^+7.0099P] where P=(Fo^2^+2Fc^2^)/3'
_refine_ls_weighting_scheme calc
_refine_ls_wR_factor_gt 0.1309
_refine_ls_wR_factor_ref 0.1380
_reflns_number_gt 3994
_reflns_number_total 4837
_reflns_threshold_expression >2sigma(I)
_cod_data_source_file c3ce41752b.txt
_cod_data_source_block 1
_cod_original_cell_volume 1377.88(18)
_cod_database_code 7213632

loop_
_symmetry_equiv_pos_as_xyz
'x, y, z'
'-x, -y, -z'

loop_
_atom_site_label
_atom_site_type_symbol
_atom_site_fract_x
_atom_site_fract_y
_atom_site_fract_z
_atom_site_U_iso_or_equiv
_atom_site_adp_type
_atom_site_occupancy
_atom_site_symmetry_multiplicity
_atom_site_calc_flag
_atom_site_refinement_flags
_atom_site_disorder_assembly
_atom_site_disorder_group
Ag1 Ag 0.80714(7) 0.55194(6) 0.11802(5) 0.0435(2) Uani 1 1 d . . .
Ag2 Ag 0.57264(8) 0.60656(6) 0.00003(5) 0.0471(2) Uani 1 1 d . . .
Ag3 Ag 0.49864(8) 0.53190(7) 0.22622(6) 0.0546(2) Uani 1 1 d . . .
Ag4 Ag 0.78941(8) 0.39043(7) -0.00842(6) 0.0552(2) Uani 1 1 d . . .
Ag5 Ag 0.5000 0.5000 0.5000 0.0922(5) Uani 1 2 d S . .
Ag6 Ag 0.98532(19) 0.86488(15) 0.05847(14) 0.0661(4) Uani 0.50 1 d P . .
O1 O 0.4426(8) 0.1837(6) 0.3099(5) 0.0629(19) Uani 1 1 d . . .
O2 O 0.7515(9) 0.2021(6) -0.0334(6) 0.073(2) Uani 1 1 d . . .
O3 O 0.5170(8) 0.2410(6) -0.0671(6) 0.0659(19) Uani 1 1 d . . .
O4 O 0.9448(8) 0.4825(7) -0.1617(5) 0.0651(19) Uani 1 1 d . . .
O5 O 0.7499(10) 0.4511(11) -0.2219(12) 0.169(7) Uani 1 1 d . . .
O6 O 0.9550(7) 0.6758(7) -0.0352(5) 0.066(2) Uani 1 1 d . . .
O7 O 0.7582(6) 0.7267(6) -0.1178(5) 0.0526(16) Uani 1 1 d . . .
O8 O 0.6076(8) 0.6461(6) 0.3021(5) 0.0612(18) Uani 1 1 d . . .
O9 O 0.8051(8) 0.7157(6) 0.1812(6) 0.0624(18) Uani 1 1 d . . .
N1 N 0.5550(12) 0.3494(7) 0.4472(6) 0.066(3) Uani 1 1 d . . .
N2 N 0.4810(11) 0.3348(7) 0.3791(6) 0.062(2) Uani 1 1 d . . .
N3 N 0.5192(9) 0.2279(6) 0.3687(6) 0.0498(18) Uani 1 1 d . . .
C1 C 0.6179(8) 0.4276(6) 0.1179(5) 0.0333(16) Uani 1 1 d D . .
C2 C 0.5752(8) 0.3231(6) 0.1558(6) 0.0358(17) Uani 1 1 d D . .
C3 C 0.5344(11) 0.1949(7) 0.2132(7) 0.048(2) Uani 1 1 d . . .
H3A H 0.4779 0.1603 0.1749 0.058 Uiso 1 1 calc R . .
H3B H 0.6263 0.1493 0.2239 0.058 Uiso 1 1 calc R . .
C4 C 0.6174(10) 0.1691(7) 0.4303(6) 0.044(2) Uani 1 1 d . . .
C5 C 0.6869(11) 0.0568(8) 0.4490(7) 0.053(2) Uani 1 1 d . . .
H5 H 0.6693 0.0026 0.4155 0.064 Uiso 1 1 calc R . .
C6 C 0.7811(12) 0.0311(9) 0.5183(8) 0.064(3) Uani 1 1 d . . .
H6 H 0.8311 -0.0423 0.5318 0.076 Uiso 1 1 calc R . .
C7 C 0.8068(16) 0.1111(11) 0.5713(9) 0.082(4) Uani 1 1 d . . .
H7 H 0.8711 0.0883 0.6195 0.098 Uiso 1 1 calc R . .
C8 C 0.7395(16) 0.2212(10) 0.5534(8) 0.074(3) Uani 1 1 d . . .
H8 H 0.7575 0.2751 0.5870 0.089 Uiso 1 1 calc R . .
C9 C 0.6406(12) 0.2486(8) 0.4807(6) 0.052(2) Uani 1 1 d . . .
C10 C 0.6367(12) 0.1881(8) -0.0677(8) 0.053(2) Uani 1 1 d . A .
C11 C 0.6525(11) 0.0948(11) -0.1216(9) 0.087(4) Uani 1 1 d D . .
C12 C 0.8766(11) 0.4834(9) -0.2314(9) 0.063(3) Uani 1 1 d . . .
C13 C 0.9642(18) 0.5277(12) -0.3371(13) 0.129(7) Uani 1 1 d D B .
C14 C 0.8923(9) 0.7288(7) -0.1099(7) 0.044(2) Uani 1 1 d . C .
C15 C 0.9985(10) 0.8077(7) -0.2001(7) 0.061(3) Uani 1 1 d D . .
C16 C 0.7200(12) 0.7126(9) 0.2579(8) 0.054(2) Uani 1 1 d . D .
C17 C 0.7593(12) 0.8036(11) 0.3089(8) 0.092(4) Uani 1 1 d D . .
F1 F 0.6989(15) -0.0110(9) -0.0696(12) 0.142(6) Uani 0.844(17) 1 d PD A 1
F3 F 0.5264(15) 0.0667(14) -0.1458(14) 0.182(9) Uani 0.844(17) 1 d PD A 1
F2 F 0.749(2) 0.1330(16) -0.2045(10) 0.214(11) Uani 0.844(17) 1 d PD A 1
F2' F 0.620(4) 0.127(8) -0.204(4) 0.214(11) Uani 0.156(17) 1 d PD A 2
F1' F 0.774(7) 0.052(4) -0.139(3) 0.142(6) Uani 0.156(17) 1 d PD A 2
F3' F 0.574(5) 0.004(4) -0.078(4) 0.182(9) Uani 0.156(17) 1 d PD A 2
F4 F 0.964(3) 0.443(2) -0.3763(11) 0.339(19) Uani 0.964(14) 1 d PD B 1
F5 F 1.1059(14) 0.5464(11) -0.3405(8) 0.148(5) Uani 0.964(14) 1 d PD B 1
F6 F 0.9159(16) 0.6293(14) -0.3892(9) 0.205(8) Uani 0.964(14) 1 d PD B 1
F4' F 1.048(15) 0.425(17) -0.296(14) 0.339(19) Uani 0.036(14) 1 d PD B 2
F5' F 1.005(11) 0.631(16) -0.315(13) 0.148(5) Uani 0.036(14) 1 d PD B 2
F6' F 0.84(3) 0.521(7) -0.384(16) 0.205(8) Uani 0.036(14) 1 d PD B 2
F8 F 1.1023(9) 0.7438(9) -0.2373(7) 0.079(3) Uani 0.689(8) 1 d PD C 1
F7 F 0.9268(15) 0.8690(11) -0.2745(9) 0.118(4) Uani 0.689(8) 1 d PDU C 1
F9 F 1.0748(13) 0.8903(10) -0.1771(9) 0.104(3) Uani 0.689(8) 1 d PDU C 1
F7' F 0.990(2) 0.778(2) -0.2765(17) 0.118(4) Uani 0.311(8) 1 d PDU C 2
F9' F 0.971(3) 0.9193(16) -0.2236(17) 0.104(3) Uani 0.311(8) 1 d PDU C 2
F8' F 1.1388(18) 0.8085(14) -0.1952(14) 0.079(3) Uani 0.311(8) 1 d PD C 2
F11 F 0.7392(18) 0.7629(13) 0.4055(9) 0.150(6) Uani 0.836(15) 1 d PD D 1
F12 F 0.680(2) 0.9000(12) 0.2824(15) 0.245(14) Uani 0.836(15) 1 d PD D 1
F10 F 0.8992(15) 0.8394(13) 0.2892(10) 0.161(7) Uani 0.836(15) 1 d PD D 1
F12' F 0.808(3) 0.897(5) 0.236(5) 0.245(14) Uani 0.164(15) 1 d PD D 2
F11' F 0.637(7) 0.818(4) 0.361(3) 0.150(6) Uani 0.164(15) 1 d PD D 2
F10' F 0.860(5) 0.746(4) 0.358(2) 0.161(7) Uani 0.164(15) 1 d PD D 2

loop_
_atom_site_aniso_label
_atom_site_aniso_U_11
_atom_site_aniso_U_22
_atom_site_aniso_U_33
_atom_site_aniso_U_23
_atom_site_aniso_U_13
_atom_site_aniso_U_12
Ag1 0.0346(3) 0.0527(4) 0.0467(4) -0.0197(3) -0.0072(3) -0.0099(3)
Ag2 0.0454(4) 0.0399(3) 0.0515(4) -0.0037(3) -0.0171(3) -0.0040(3)
Ag3 0.0466(4) 0.0582(4) 0.0601(5) -0.0250(4) 0.0029(3) -0.0001(3)
Ag4 0.0393(4) 0.0734(5) 0.0608(5) -0.0386(4) 0.0062(3) 0.0018(3)
Ag5 0.1585(15) 0.0557(7) 0.0596(8) -0.0271(6) 0.0077(8) 0.0321(8)
Ag6 0.0537(9) 0.0653(9) 0.0851(12) -0.0331(9) -0.0087(8) 0.0043(7)
O1 0.055(4) 0.060(4) 0.060(4) 0.003(3) -0.012(3) -0.013(3)
O2 0.078(5) 0.065(4) 0.103(6) -0.054(4) -0.045(5) 0.026(4)
O3 0.052(4) 0.064(4) 0.091(6) -0.040(4) -0.009(4) 0.012(3)
O4 0.049(4) 0.078(5) 0.062(4) -0.017(4) -0.001(3) 0.005(3)
O5 0.052(6) 0.134(9) 0.268(17) 0.036(10) -0.077(8) -0.012(6)
O6 0.039(3) 0.093(5) 0.045(4) 0.010(4) -0.008(3) -0.009(3)
O7 0.034(3) 0.055(4) 0.056(4) 0.001(3) -0.010(3) -0.003(3)
O8 0.071(5) 0.066(4) 0.051(4) -0.027(3) -0.001(3) -0.018(4)
O9 0.065(4) 0.062(4) 0.071(5) -0.041(4) 0.002(4) -0.009(3)
N1 0.115(8) 0.044(4) 0.033(4) -0.011(3) -0.001(5) 0.019(5)
N2 0.083(6) 0.051(5) 0.040(4) -0.006(4) 0.008(4) 0.026(4)
N3 0.065(5) 0.037(4) 0.043(4) -0.008(3) -0.007(4) 0.005(3)
C1 0.034(4) 0.033(4) 0.030(4) -0.007(3) -0.002(3) 0.000(3)
C2 0.025(4) 0.039(4) 0.044(5) -0.013(4) -0.013(3) 0.007(3)
C3 0.053(5) 0.030(4) 0.058(6) -0.006(4) -0.016(5) 0.000(4)
C4 0.054(5) 0.040(4) 0.032(4) -0.004(4) 0.001(4) 0.000(4)
C5 0.061(6) 0.045(5) 0.049(5) -0.011(4) -0.005(5) 0.008(4)
C6 0.065(7) 0.054(6) 0.061(6) -0.006(5) -0.003(5) 0.014(5)
C7 0.113(10) 0.078(8) 0.052(6) -0.007(6) -0.036(7) 0.004(7)
C8 0.114(10) 0.066(7) 0.046(6) -0.020(5) -0.014(6) 0.000(7)
C9 0.082(7) 0.039(4) 0.031(4) -0.009(4) 0.000(4) 0.004(4)
C10 0.059(6) 0.041(5) 0.060(6) -0.019(4) -0.008(5) 0.003(4)
C11 0.093(10) 0.093(9) 0.104(11) -0.064(9) -0.032(8) 0.021(8)
C12 0.036(5) 0.055(6) 0.088(8) 0.000(5) -0.027(5) 0.004(4)
C13 0.161(19) 0.138(15) 0.075(11) 0.005(11) -0.057(12) -0.044(14)
C14 0.036(5) 0.040(4) 0.046(5) -0.004(4) -0.001(4) 0.000(4)
C15 0.056(6) 0.057(6) 0.055(6) 0.005(5) -0.012(5) 0.000(5)
C16 0.058(6) 0.054(5) 0.060(6) -0.030(5) -0.006(5) -0.005(5)
C17 0.107(11) 0.095(10) 0.088(10) -0.059(8) 0.014(8) -0.021(8)
F1 0.143(11) 0.072(7) 0.238(17) -0.086(9) -0.037(11) 0.024(6)
F3 0.120(10) 0.237(16) 0.32(2) -0.236(18) -0.118(11) 0.064(10)
F2 0.34(3) 0.196(15) 0.126(10) -0.122(11) 0.082(16) -0.058(18)
F2' 0.34(3) 0.196(15) 0.126(10) -0.122(11) 0.082(16) -0.058(18)
F1' 0.143(11) 0.072(7) 0.238(17) -0.086(9) -0.037(11) 0.024(6)
F3' 0.120(10) 0.237(16) 0.32(2) -0.236(18) -0.118(11) 0.064(10)
F4 0.62(5) 0.31(3) 0.106(11) -0.097(14) -0.020(18) -0.21(3)
F5 0.117(8) 0.182(11) 0.092(7) 0.004(7) 0.045(6) 0.010(7)
F6 0.186(13) 0.221(14) 0.122(9) 0.082(10) -0.061(9) 0.002(10)
F4' 0.62(5) 0.31(3) 0.106(11) -0.097(14) -0.020(18) -0.21(3)
F5' 0.117(8) 0.182(11) 0.092(7) 0.004(7) 0.045(6) 0.010(7)
F6' 0.186(13) 0.221(14) 0.122(9) 0.082(10) -0.061(9) 0.002(10)
F8 0.046(5) 0.096(7) 0.064(6) 0.004(4) 0.017(4) 0.012(5)
F7 0.117(4) 0.118(4) 0.117(4) -0.0366(14) -0.0175(9) 0.0038(7)
F9 0.104(3) 0.104(3) 0.104(3) -0.0331(13) -0.0151(9) 0.0023(7)
F7' 0.117(4) 0.118(4) 0.117(4) -0.0366(14) -0.0175(9) 0.0038(7)
F9' 0.104(3) 0.104(3) 0.104(3) -0.0331(13) -0.0151(9) 0.0023(7)
F8' 0.046(5) 0.096(7) 0.064(6) 0.004(4) 0.017(4) 0.012(5)
F11 0.204(16) 0.187(12) 0.090(8) -0.094(9) 0.007(8) -0.084(11)
F12 0.35(3) 0.130(10) 0.40(3) -0.201(15) -0.28(3) 0.138(15)
F10 0.170(12) 0.193(14) 0.147(11) -0.103(11) 0.016(9) -0.121(10)
F12' 0.35(3) 0.130(10) 0.40(3) -0.201(15) -0.28(3) 0.138(15)
F11' 0.204(16) 0.187(12) 0.090(8) -0.094(9) 0.007(8) -0.084(11)
F10' 0.170(12) 0.193(14) 0.147(11) -0.103(11) 0.016(9) -0.121(10)

loop_
_atom_type_symbol
_atom_type_description
_atom_type_scat_dispersion_real
_atom_type_scat_dispersion_imag
_atom_type_scat_source
C C 0.0033 0.0016 'International Tables Vol C Tables 4.2.6.8 and 6.1.1.4'
H H 0.0000 0.0000 'International Tables Vol C Tables 4.2.6.8 and 6.1.1.4'
N N 0.0061 0.0033 'International Tables Vol C Tables 4.2.6.8 and 6.1.1.4'
O O 0.0106 0.0060 'International Tables Vol C Tables 4.2.6.8 and 6.1.1.4'
F F 0.0171 0.0103 'International Tables Vol C Tables 4.2.6.8 and 6.1.1.4'
Ag Ag -0.8971 1.1015 'International Tables Vol C Tables 4.2.6.8 and 6.1.1.4'

loop_
_geom_angle_atom_site_label_1
_geom_angle_atom_site_label_2
_geom_angle_atom_site_label_3
_geom_angle
_geom_angle_site_symmetry_1
_geom_angle_site_symmetry_3
C1 Ag1 O9 130.6(3) . .
C1 Ag1 O4 133.2(3) . 2_765
O9 Ag1 O4 85.8(3) . 2_765
C1 Ag1 O6 121.5(3) . .
O9 Ag1 O6 89.4(3) . .
O4 Ag1 O6 80.0(2) 2_765 .
C1 Ag1 Ag2 52.36(18) . .
O9 Ag1 Ag2 102.87(19) . .
O4 Ag1 Ag2 160.00(18) 2_765 .
O6 Ag1 Ag2 82.11(15) . .
C1 Ag1 Ag3 52.8(2) . .
O9 Ag1 Ag3 78.34(17) . .
O4 Ag1 Ag3 136.10(18) 2_765 .
O6 Ag1 Ag3 139.53(16) . .
Ag2 Ag1 Ag3 63.84(3) . .
C1 Ag1 Ag4 50.0(2) . .
O9 Ag1 Ag4 165.61(19) . .
O4 Ag1 Ag4 102.62(19) 2_765 .
O6 Ag1 Ag4 80.8(2) . .
Ag2 Ag1 Ag4 65.56(3) . .
Ag3 Ag1 Ag4 102.44(3) . .
C1 Ag2 O7 124.0(2) . .
C1 Ag2 O3 113.9(3) . 2_665
O7 Ag2 O3 95.5(3) . 2_665
C1 Ag2 C2 137.3(2) . 2_665
O7 Ag2 C2 80.1(2) . 2_665
O3 Ag2 C2 95.7(3) 2_665 2_665
C1 Ag2 C1 111.5(2) . 2_665
O7 Ag2 C1 100.5(2) . 2_665
O3 Ag2 C1 109.8(2) 2_665 2_665
C2 Ag2 C1 26.09(16) 2_665 2_665
C1 Ag2 Ag1 50.86(18) . .
O7 Ag2 Ag1 83.25(15) . .
O3 Ag2 Ag1 92.08(19) 2_665 .
C2 Ag2 Ag1 162.23(17) 2_665 .
C1 Ag2 Ag1 157.19(15) 2_665 .
C1 Ag2 Ag2 62.32(18) . 2_665
O7 Ag2 Ag2 128.87(18) . 2_665
O3 Ag2 Ag2 130.61(18) 2_665 2_665
C2 Ag2 Ag2 75.09(15) 2_665 2_665
C1 Ag2 Ag2 49.18(14) 2_665 2_665
Ag1 Ag2 Ag2 111.35(3) . 2_665
C1 Ag2 Ag3 50.65(19) . .
O7 Ag2 Ag3 134.80(17) . .
O3 Ag2 Ag3 63.7(2) 2_665 .
C2 Ag2 Ag3 137.88(17) 2_665 .
C1 Ag2 Ag3 123.84(15) 2_665 .
Ag1 Ag2 Ag3 59.76(2) . .
Ag2 Ag2 Ag3 90.82(3) 2_665 .
C1 Ag2 Ag4 47.35(19) . .
O7 Ag2 Ag4 84.87(16) . .
O3 Ag2 Ag4 152.09(19) 2_665 .
C2 Ag2 Ag4 111.75(17) 2_665 .
C1 Ag2 Ag4 97.53(16) 2_665 .
Ag1 Ag2 Ag4 60.17(2) . .
Ag2 Ag2 Ag4 64.76(3) 2_665 .
Ag3 Ag2 Ag4 96.57(3) . .
C1 Ag2 Ag4 104.99(18) . 2_665
O7 Ag2 Ag4 129.64(15) . 2_665
O3 Ag2 Ag4 72.67(18) 2_665 2_665
C2 Ag2 Ag4 53.86(16) 2_665 2_665
C1 Ag2 Ag4 45.42(16) 2_665 2_665
Ag1 Ag2 Ag4 143.91(3) . 2_665
Ag2 Ag2 Ag4 62.76(3) 2_665 2_665
Ag3 Ag2 Ag4 84.27(3) . 2_665
Ag4 Ag2 Ag4 127.53(2) . 2_665
O5 Ag3 O8 117.5(5) 2_665 .
O5 Ag3 C1 112.3(5) 2_665 .
O8 Ag3 C1 128.6(3) . .
O5 Ag3 N2 96.7(4) 2_665 .
O8 Ag3 N2 94.4(3) . .
C1 Ag3 N2 91.4(2) . .
O5 Ag3 Ag1 148.8(4) 2_665 .
O8 Ag3 Ag1 81.02(18) . .
C1 Ag3 Ag1 48.80(17) . .
N2 Ag3 Ag1 107.17(19) . .
O5 Ag3 Ag2 92.4(4) 2_665 .
O8 Ag3 Ag2 116.73(17) . .
C1 Ag3 Ag2 48.23(16) . .
N2 Ag3 Ag2 138.58(19) . .
Ag1 Ag3 Ag2 56.40(2) . .
C1 Ag4 O4 144.3(2) . .
C1 Ag4 O2 114.9(3) . .
O4 Ag4 O2 96.8(3) . .
C1 Ag4 O6 115.9(3) . 2_765
O4 Ag4 O6 78.8(2) . 2_765
O2 Ag4 O6 89.1(3) . 2_765
C1 Ag4 C2 26.36(18) . .
O4 Ag4 C2 168.5(2) . .
O2 Ag4 C2 89.6(3) . .
O6 Ag4 C2 110.9(2) 2_765 .
C1 Ag4 Ag1 47.64(17) . .
O4 Ag4 Ag1 106.78(19) . .
O2 Ag4 Ag1 153.9(2) . .
O6 Ag4 Ag1 84.74(19) 2_765 .
C2 Ag4 Ag1 69.29(16) . .
C1 Ag4 Ag2 46.37(16) . .
O4 Ag4 Ag2 99.98(18) . .
O2 Ag4 Ag2 132.89(18) . .
O6 Ag4 Ag2 137.24(19) 2_765 .
C2 Ag4 Ag2 68.85(15) . .
Ag1 Ag4 Ag2 54.27(2) . .
C1 Ag4 Ag2 55.12(18) . 2_665
O4 Ag4 Ag2 119.13(18) . 2_665
O2 Ag4 Ag2 80.94(19) . 2_665
O6 Ag4 Ag2 160.22(15) 2_765 2_665
C2 Ag4 Ag2 52.38(15) . 2_665
Ag1 Ag4 Ag2 96.71(3) . 2_665
Ag2 Ag4 Ag2 52.47(2) . 2_665
N1 Ag5 N1 180.0(4) . 2_666
O9 Ag6 O2 116.0(3) . 2_765
O9 Ag6 Ag6 140.51(19) . 2_775
O2 Ag6 Ag6 102.5(2) 2_765 2_775
N3 O1 C3 111.9(6) . .
C10 O2 Ag4 117.9(6) . .
C10 O2 Ag6 132.8(7) . 2_765
Ag4 O2 Ag6 101.5(3) . 2_765
C10 O3 Ag2 132.7(7) . 2_665
C12 O4 Ag4 109.6(6) . .
C12 O4 Ag1 138.9(7) . 2_765
Ag4 O4 Ag1 102.5(3) . 2_765
C12 O5 Ag3 157.6(10) . 2_665
C14 O6 Ag1 120.5(5) . .
C14 O6 Ag4 140.3(6) . 2_765
Ag1 O6 Ag4 97.5(2) . 2_765
C14 O7 Ag2 125.3(5) . .
C16 O8 Ag3 120.5(6) . .
C16 O9 Ag1 120.3(6) . .
C16 O9 Ag6 135.5(6) . .
Ag1 O9 Ag6 104.2(3) . .
N2 N1 C9 108.7(8) . .
N2 N1 Ag5 118.1(6) . .
C9 N1 Ag5 132.5(7) . .
N1 N2 N3 106.8(8) . .
N1 N2 Ag3 110.6(6) . .
N3 N2 Ag3 121.7(6) . .
N2 N3 C4 112.9(8) . .
N2 N3 O1 118.5(8) . .
C4 N3 O1 128.0(7) . .
C2 C1 Ag1 139.8(6) . .
C2 C1 Ag2 143.3(6) . .
Ag1 C1 Ag2 76.8(2) . .
C2 C1 Ag4 94.5(6) . .
Ag1 C1 Ag4 82.3(2) . .
Ag2 C1 Ag4 86.3(2) . .
C2 C1 Ag3 105.7(6) . .
Ag1 C1 Ag3 78.4(2) . .
Ag2 C1 Ag3 81.1(2) . .
Ag4 C1 Ag3 158.9(3) . .
C2 C1 Ag2 75.5(5) . 2_665
Ag1 C1 Ag2 141.5(3) . 2_665
Ag2 C1 Ag2 68.51(19) . 2_665
Ag4 C1 Ag2 79.5(2) . 2_665
Ag3 C1 Ag2 111.0(3) . 2_665
C1 C2 C3 172.2(8) . .
C1 C2 Ag2 78.4(5) . 2_665
C3 C2 Ag2 109.3(5) . 2_665
C1 C2 Ag4 59.2(5) . .
C3 C2 Ag4 122.9(6) . .
Ag2 C2 Ag4 73.8(2) 2_665 .
O1 C3 C2 111.3(7) . .
O1 C3 H3A 109.4 . .
C2 C3 H3A 109.4 . .
O1 C3 H3B 109.4 . .
C2 C3 H3B 109.4 . .
H3A C3 H3B 108.0 . .
N3 C4 C9 103.1(8) . .
N3 C4 C5 134.7(9) . .
C9 C4 C5 122.2(9) . .
C6 C5 C4 116.3(9) . .
C6 C5 H5 121.9 . .
C4 C5 H5 121.9 . .
C5 C6 C7 122.6(10) . .
C5 C6 H6 118.7 . .
C7 C6 H6 118.7 . .
C8 C7 C6 121.5(11) . .
C8 C7 H7 119.3 . .
C6 C7 H7 119.3 . .
C7 C8 C9 116.1(10) . .
C7 C8 H8 121.9 . .
C9 C8 H8 121.9 . .
C4 C9 N1 108.5(9) . .
C4 C9 C8 121.2(9) . .
N1 C9 C8 130.3(9) . .
O3 C10 O2 129.6(9) . .
O3 C10 C11 116.7(9) . .
O2 C10 C11 113.7(9) . .
F2' C11 F1' 99(5) . .
F2' C11 F3' 104(3) . .
F1' C11 F3' 102(3) . .
F2' C11 F3 54.7(6) . .
F1' C11 F3 125(4) . .
F3' C11 F3 53.9(6) . .
F2' C11 F2 54.5(7) . .
F1' C11 F2 54.0(6) . .
F3' C11 F2 136(3) . .
F3 C11 F2 106.6(14) . .
F2' C11 F1 130(5) . .
F1' C11 F1 54.0(6) . .
F3' C11 F1 53.8(6) . .
F3 C11 F1 103.0(11) . .
F2 C11 F1 106.7(11) . .
F2' C11 C10 116(5) . .
F1' C11 C10 121(4) . .
F3' C11 C10 113(3) . .
F3 C11 C10 114.3(9) . .
F2 C11 C10 111.0(10) . .
F1 C11 C10 114.5(9) . .
O5 C12 O4 124.8(14) . .
O5 C12 C13 117.5(13) . .
O4 C12 C13 117.7(9) . .
O5 C12 F4' 126.7(15) . .
O4 C12 F4' 91(4) . .
C13 C12 F4' 47(7) . .
F4 C13 F5 102.0(18) . .
F4 C13 F6 114.3(19) . .
F5 C13 F6 105.2(14) . .
F4 C13 F6' 64(3) . .
F5 C13 F6' 151(10) . .
F6 C13 F6' 64(3) . .
F4 C13 F5' 162(7) . .
F5 C13 F5' 64(3) . .
F6 C13 F5' 64(3) . .
F6' C13 F5' 123.5(11) . .
F4 C13 F4' 64(3) . .
F5 C13 F4' 64(3) . .
F6 C13 F4' 167(6) . .
F6' C13 F4' 122.1(14) . .
F5' C13 F4' 114(3) . .
F4 C13 C12 109.2(14) . .
F5 C13 C12 113.8(11) . .
F6 C13 C12 111.9(13) . .
F6' C13 C12 95(10) . .
F5' C13 C12 87(7) . .
F4' C13 C12 80(7) . .
O7 C14 O6 128.3(8) . .
O7 C14 C15 116.9(7) . .
O6 C14 C15 114.8(7) . .
F7' C15 F9' 106.1(12) . .
F7' C15 F8' 104.4(12) . .
F9' C15 F8' 101.6(11) . .
F7' C15 F7 55.3(4) . .
F9' C15 F7 54.4(4) . .
F8' C15 F7 128.6(14) . .
F7' C15 F8 55.9(5) . .
F9' C15 F8 133.4(16) . .
F8' C15 F8 54.0(4) . .
F7 C15 F8 106.5(8) . .
F7' C15 F9 137.2(17) . .
F9' C15 F9 54.9(4) . .
F8' C15 F9 53.8(4) . .
F7 C15 F9 106.3(8) . .
F8 C15 F9 106.3(7) . .
F7' C15 C14 111.2(16) . .
F9' C15 C14 114.0(15) . .
F8' C15 C14 118.3(11) . .
F7 C15 C14 113.0(9) . .
F8 C15 C14 112.7(7) . .
F9 C15 C14 111.6(9) . .
O9 C16 O8 130.2(9) . .
O9 C16 C17 115.6(8) . .
O8 C16 C17 114.2(9) . .
F11' C17 F12' 115(2) . .
F11' C17 F10' 115.2(14) . .
F12' C17 F10' 115.2(13) . .
F11' C17 F10 140(3) . .
F12' C17 F10 57.9(8) . .
F10' C17 F10 57.4(8) . .
F11' C17 F12 57.6(8) . .
F12' C17 F12 57.5(8) . .
F10' C17 F12 149(2) . .
F10 C17 F12 106.7(14) . .
F11' C17 F11 57.9(8) . .
F12' C17 F11 141(3) . .
F10' C17 F11 57.4(8) . .
F10 C17 F11 101.5(11) . .
F12 C17 F11 107.7(14) . .
F11' C17 C16 106(3) . .
F12' C17 C16 103(3) . .
F10' C17 C16 100(2) . .
F10 C17 C16 114.7(9) . .
F12 C17 C16 110.3(10) . .
F11 C17 C16 115.2(9) . .
C13 F4' C12 53(6) . .

loop_
_geom_bond_atom_site_label_1
_geom_bond_atom_site_label_2
_geom_bond_distance
_geom_bond_site_symmetry_2
Ag1 C1 2.240(7) .
Ag1 O9 2.345(6) .
Ag1 O4 2.375(7) 2_765
Ag1 O6 2.404(6) .
Ag1 Ag2 2.8118(9) .
Ag1 Ag3 2.9166(10) .
Ag1 Ag4 3.0047(10) .
Ag2 C1 2.287(7) .
Ag2 O7 2.294(6) .
Ag2 O3 2.338(7) 2_665
Ag2 C2 2.646(7) 2_665
Ag2 C1 2.677(7) 2_665
Ag2 Ag2 2.8124(13) 2_665
Ag2 Ag3 3.0300(11) .
Ag2 Ag4 3.1532(10) .
Ag2 Ag4 3.2079(10) 2_665
Ag3 O5 2.226(9) 2_665
Ag3 O8 2.269(6) .
Ag3 C1 2.371(8) .
Ag3 N2 2.594(7) .
Ag4 C1 2.324(8) .
Ag4 O4 2.344(7) .
Ag4 O2 2.360(7) .
Ag4 O6 2.491(6) 2_765
Ag4 C2 2.698(8) .
Ag4 Ag2 3.2079(10) 2_665
Ag5 N1 2.133(8) .
Ag5 N1 2.133(8) 2_666
Ag6 O9 2.443(7) .
Ag6 O2 2.464(8) 2_765
Ag6 Ag6 3.038(3) 2_775
O1 N3 1.375(10) .
O1 C3 1.462(12) .
O2 C10 1.232(12) .
O2 Ag6 2.464(8) 2_765
O3 C10 1.219(11) .
O3 Ag2 2.338(7) 2_665
O4 C12 1.237(12) .
O4 Ag1 2.375(7) 2_765
O5 C12 1.171(12) .
O5 Ag3 2.226(9) 2_665
O6 C14 1.252(10) .
O6 Ag4 2.491(6) 2_765
O7 C14 1.218(10) .
O8 C16 1.236(11) .
O9 C16 1.224(12) .
N1 N2 1.306(13) .
N1 C9 1.375(12) .
N2 N3 1.325(10) .
N3 C4 1.350(11) .
C1 C2 1.202(7) .
C1 Ag2 2.677(7) 2_665
C2 C3 1.472(10) .
C2 Ag2 2.646(7) 2_665
C3 H3A 0.9700 .
C3 H3B 0.9700 .
C4 C9 1.371(12) .
C4 C5 1.394(12) .
C5 C6 1.349(14) .
C5 H5 0.9300 .
C6 C7 1.410(16) .
C6 H6 0.9300 .
C7 C8 1.364(16) .
C7 H7 0.9300 .
C8 C9 1.415(15) .
C8 H8 0.9300 .
C10 C11 1.507(15) .
C11 F2' 1.20(5) .
C11 F1' 1.20(5) .
C11 F3' 1.21(5) .
C11 F3 1.299(12) .
C11 F2 1.307(12) .
C11 F1 1.309(12) .
C12 C13 1.52(2) .
C12 F4' 1.89(17) .
C13 F4 1.274(11) .
C13 F5 1.276(11) .
C13 F6 1.280(10) .
C13 F6' 1.4(2) .
C13 F5' 1.4(2) .
C13 F4' 1.4(2) .
C14 C15 1.519(12) .
C15 F7' 1.255(17) .
C15 F9' 1.257(17) .
C15 F8' 1.261(16) .
C15 F7 1.319(10) .
C15 F8 1.327(9) .
C15 F9 1.334(10) .
C16 C17 1.531(15) .
C17 F11' 1.26(6) .
C17 F12' 1.27(6) .
C17 F10' 1.27(6) .
C17 F10 1.282(11) .
C17 F12 1.290(11) .
C17 F11 1.291(11) .

loop_
_geom_torsion_atom_site_label_1
_geom_torsion_atom_site_label_2
_geom_torsion_atom_site_label_3
_geom_torsion_atom_site_label_4
_geom_torsion
_geom_torsion_site_symmetry_1
_geom_torsion_site_symmetry_4
O9 Ag1 Ag2 C1 -131.8(3) . .
O4 Ag1 Ag2 C1 114.1(6) 2_765 .
O6 Ag1 Ag2 C1 140.7(3) . .
Ag3 Ag1 Ag2 C1 -61.8(2) . .
Ag4 Ag1 Ag2 C1 57.3(2) . .
C1 Ag1 Ag2 O7 -145.2(3) . .
O9 Ag1 Ag2 O7 83.0(3) . .
O4 Ag1 Ag2 O7 -31.1(6) 2_765 .
O6 Ag1 Ag2 O7 -4.6(3) . .
Ag3 Ag1 Ag2 O7 152.92(18) . .
Ag4 Ag1 Ag2 O7 -87.95(18) . .
C1 Ag1 Ag2 O3 119.5(3) . 2_665
O9 Ag1 Ag2 O3 -12.3(3) . 2_665
O4 Ag1 Ag2 O3 -126.4(6) 2_765 2_665
O6 Ag1 Ag2 O3 -99.8(3) . 2_665
Ag3 Ag1 Ag2 O3 57.65(19) . 2_665
Ag4 Ag1 Ag2 O3 176.78(19) . 2_665
C1 Ag1 Ag2 C2 -124.4(6) . 2_665
O9 Ag1 Ag2 C2 103.9(5) . 2_665
O4 Ag1 Ag2 C2 -10.2(7) 2_765 2_665
O6 Ag1 Ag2 C2 16.3(6) . 2_665
Ag3 Ag1 Ag2 C2 173.8(5) . 2_665
Ag4 Ag1 Ag2 C2 -67.1(5) . 2_665
C1 Ag1 Ag2 C1 -44.2(6) . 2_665
O9 Ag1 Ag2 C1 -176.0(4) . 2_665
O4 Ag1 Ag2 C1 69.9(7) 2_765 2_665
O6 Ag1 Ag2 C1 96.5(4) . 2_665
Ag3 Ag1 Ag2 C1 -106.1(4) . 2_665
Ag4 Ag1 Ag2 C1 13.1(4) . 2_665
C1 Ag1 Ag2 Ag2 -16.0(2) . 2_665
O9 Ag1 Ag2 Ag2 -147.80(18) . 2_665
O4 Ag1 Ag2 Ag2 98.1(5) 2_765 2_665
O6 Ag1 Ag2 Ag2 124.7(2) . 2_665
Ag3 Ag1 Ag2 Ag2 -77.87(4) . 2_665
Ag4 Ag1 Ag2 Ag2 41.26(4) . 2_665
C1 Ag1 Ag2 Ag3 61.8(2) . .
O9 Ag1 Ag2 Ag3 -69.92(18) . .
O4 Ag1 Ag2 Ag3 176.0(5) 2_765 .
O6 Ag1 Ag2 Ag3 -157.5(2) . .
Ag4 Ag1 Ag2 Ag3 119.13(3) . .
C1 Ag1 Ag2 Ag4 -57.3(2) . .
O9 Ag1 Ag2 Ag4 170.95(18) . .
O4 Ag1 Ag2 Ag4 56.8(5) 2_765 .
O6 Ag1 Ag2 Ag4 83.4(2) . .
Ag3 Ag1 Ag2 Ag4 -119.13(3) . .
C1 Ag1 Ag2 Ag4 56.6(3) . 2_665
O9 Ag1 Ag2 Ag4 -75.14(19) . 2_665
O4 Ag1 Ag2 Ag4 170.8(5) 2_765 2_665
O6 Ag1 Ag2 Ag4 -162.7(2) . 2_665
Ag3 Ag1 Ag2 Ag4 -5.21(5) . 2_665
Ag4 Ag1 Ag2 Ag4 113.92(5) . 2_665
C1 Ag1 Ag3 O5 -61.9(7) . 2_665
O9 Ag1 Ag3 O5 110.1(7) . 2_665
O4 Ag1 Ag3 O5 -178.7(7) 2_765 2_665
O6 Ag1 Ag3 O5 35.1(7) . 2_665
Ag2 Ag1 Ag3 O5 -0.7(7) . 2_665
Ag4 Ag1 Ag3 O5 -55.2(7) . 2_665
C1 Ag1 Ag3 O8 168.1(3) . .
O9 Ag1 Ag3 O8 -19.9(3) . .
O4 Ag1 Ag3 O8 51.3(3) 2_765 .
O6 Ag1 Ag3 O8 -94.9(4) . .
Ag2 Ag1 Ag3 O8 -130.67(18) . .
Ag4 Ag1 Ag3 O8 174.81(18) . .
O9 Ag1 Ag3 C1 172.0(3) . .
O4 Ag1 Ag3 C1 -116.8(3) 2_765 .
O6 Ag1 Ag3 C1 97.0(4) . .
Ag2 Ag1 Ag3 C1 61.2(2) . .
Ag4 Ag1 Ag3 C1 6.7(2) . .
C1 Ag1 Ag3 N2 76.3(3) . .
O9 Ag1 Ag3 N2 -111.7(3) . .
O4 Ag1 Ag3 N2 -40.5(3) 2_765 .
O6 Ag1 Ag3 N2 173.3(4) . .
Ag2 Ag1 Ag3 N2 137.5(2) . .
Ag4 Ag1 Ag3 N2 83.0(2) . .
C1 Ag1 Ag3 Ag2 -61.2(2) . .
O9 Ag1 Ag3 Ag2 110.78(19) . .
O4 Ag1 Ag3 Ag2 -178.0(3) 2_765 .
O6 Ag1 Ag3 Ag2 35.8(3) . .
Ag4 Ag1 Ag3 Ag2 -54.52(3) . .
C1 Ag2 Ag3 O5 -118.2(4) . 2_665
O7 Ag2 Ag3 O5 140.1(4) . 2_665
O3 Ag2 Ag3 O5 70.0(4) 2_665 2_665
C2 Ag2 Ag3 O5 2.4(4) 2_665 2_665
C1 Ag2 Ag3 O5 -27.0(4) 2_665 2_665
Ag1 Ag2 Ag3 O5 179.6(3) . 2_665
Ag2 Ag2 Ag3 O5 -66.0(3) 2_665 2_665
Ag4 Ag2 Ag3 O5 -130.7(3) . 2_665
Ag4 Ag2 Ag3 O5 -3.5(3) 2_665 2_665
C1 Ag2 Ag3 O8 119.2(3) . .
O7 Ag2 Ag3 O8 17.4(3) . .
O3 Ag2 Ag3 O8 -52.6(3) 2_665 .
C2 Ag2 Ag3 O8 -120.2(3) 2_665 .
C1 Ag2 Ag3 O8 -149.6(3) 2_665 .
Ag1 Ag2 Ag3 O8 57.0(2) . .
Ag2 Ag2 Ag3 O8 171.4(2) 2_665 .
Ag4 Ag2 Ag3 O8 106.7(2) . .
Ag4 Ag2 Ag3 O8 -126.1(2) 2_665 .
O7 Ag2 Ag3 C1 -101.8(3) . .
O3 Ag2 Ag3 C1 -171.8(3) 2_665 .
C2 Ag2 Ag3 C1 120.6(3) 2_665 .
C1 Ag2 Ag3 C1 91.2(3) 2_665 .
Ag1 Ag2 Ag3 C1 -62.2(2) . .
Ag2 Ag2 Ag3 C1 52.2(2) 2_665 .
Ag4 Ag2 Ag3 C1 -12.5(2) . .
Ag4 Ag2 Ag3 C1 114.7(2) 2_665 .
C1 Ag2 Ag3 N2 -15.3(4) . .
O7 Ag2 Ag3 N2 -117.0(4) . .
O3 Ag2 Ag3 N2 173.0(4) 2_665 .
C2 Ag2 Ag3 N2 105.4(4) 2_665 .
C1 Ag2 Ag3 N2 75.9(4) 2_665 .
Ag1 Ag2 Ag3 N2 -77.4(3) . .
Ag2 Ag2 Ag3 N2 37.0(3) 2_665 .
Ag4 Ag2 Ag3 N2 -27.7(3) . .
Ag4 Ag2 Ag3 N2 99.5(3) 2_665 .
C1 Ag2 Ag3 Ag1 62.2(2) . .
O7 Ag2 Ag3 Ag1 -39.6(2) . .
O3 Ag2 Ag3 Ag1 -109.6(2) 2_665 .
C2 Ag2 Ag3 Ag1 -177.2(2) 2_665 .
C1 Ag2 Ag3 Ag1 153.36(18) 2_665 .
Ag2 Ag2 Ag3 Ag1 114.40(4) 2_665 .
Ag4 Ag2 Ag3 Ag1 49.71(2) . .
Ag4 Ag2 Ag3 Ag1 176.92(3) 2_665 .
O9 Ag1 Ag4 C1 -98.5(7) . .
O4 Ag1 Ag4 C1 136.7(3) 2_765 .
O6 Ag1 Ag4 C1 -145.9(3) . .
Ag2 Ag1 Ag4 C1 -60.4(2) . .
Ag3 Ag1 Ag4 C1 -7.0(2) . .
C1 Ag1 Ag4 O4 150.7(3) . .
O9 Ag1 Ag4 O4 52.2(7) . .
O4 Ag1 Ag4 O4 -72.6(3) 2_765 .
O6 Ag1 Ag4 O4 4.9(2) . .
Ag2 Ag1 Ag4 O4 90.35(18) . .
Ag3 Ag1 Ag4 O4 143.76(18) . .
C1 Ag1 Ag4 O2 -55.6(5) . .
O9 Ag1 Ag4 O2 -154.1(8) . .
O4 Ag1 Ag4 O2 81.1(5) 2_765 .
O6 Ag1 Ag4 O2 158.6(5) . .
Ag2 Ag1 Ag4 O2 -115.9(4) . .
Ag3 Ag1 Ag4 O2 -62.5(4) . .
C1 Ag1 Ag4 O6 -132.6(3) . 2_765
O9 Ag1 Ag4 O6 128.9(7) . 2_765
O4 Ag1 Ag4 O6 4.1(2) 2_765 2_765
O6 Ag1 Ag4 O6 81.5(2) . 2_765
Ag2 Ag1 Ag4 O6 167.00(14) . 2_765
Ag3 Ag1 Ag4 O6 -139.60(14) . 2_765
C1 Ag1 Ag4 C2 -17.9(3) . .
O9 Ag1 Ag4 C2 -116.4(7) . .
O4 Ag1 Ag4 C2 118.8(2) 2_765 .
O6 Ag1 Ag4 C2 -163.8(2) . .
Ag2 Ag1 Ag4 C2 -78.27(16) . .
Ag3 Ag1 Ag4 C2 -24.87(16) . .
C1 Ag1 Ag4 Ag2 60.4(2) . .
O9 Ag1 Ag4 Ag2 -38.1(7) . .
O4 Ag1 Ag4 Ag2 -162.94(17) 2_765 .
O6 Ag1 Ag4 Ag2 -85.48(16) . .
Ag3 Ag1 Ag4 Ag2 53.40(3) . .
C1 Ag1 Ag4 Ag2 27.5(2) . 2_665
O9 Ag1 Ag4 Ag2 -70.9(7) . 2_665
O4 Ag1 Ag4 Ag2 164.22(17) 2_765 2_665
O6 Ag1 Ag4 Ag2 -118.31(16) . 2_665
Ag2 Ag1 Ag4 Ag2 -32.84(3) . 2_665
Ag3 Ag1 Ag4 Ag2 20.57(3) . 2_665
O7 Ag2 Ag4 C1 147.7(3) . .
O3 Ag2 Ag4 C1 55.7(5) 2_665 .
C2 Ag2 Ag4 C1 -135.1(3) 2_665 .
C1 Ag2 Ag4 C1 -112.4(2) 2_665 .
Ag1 Ag2 Ag4 C1 62.5(2) . .
Ag2 Ag2 Ag4 C1 -74.7(2) 2_665 .
Ag3 Ag2 Ag4 C1 13.1(2) . .
Ag4 Ag2 Ag4 C1 -74.7(2) 2_665 .
C1 Ag2 Ag4 O4 -166.1(3) . .
O7 Ag2 Ag4 O4 -18.4(3) . .
O3 Ag2 Ag4 O4 -110.4(4) 2_665 .
C2 Ag2 Ag4 O4 58.8(3) 2_665 .
C1 Ag2 Ag4 O4 81.5(2) 2_665 .
Ag1 Ag2 Ag4 O4 -103.56(19) . .
Ag2 Ag2 Ag4 O4 119.21(19) 2_665 .
Ag3 Ag2 Ag4 O4 -152.99(19) . .
Ag4 Ag2 Ag4 O4 119.21(19) 2_665 .
C1 Ag2 Ag4 O2 84.8(4) . .
O7 Ag2 Ag4 O2 -127.5(3) . .
O3 Ag2 Ag4 O2 140.5(5) 2_665 .
C2 Ag2 Ag4 O2 -50.2(3) 2_665 .
C1 Ag2 Ag4 O2 -27.5(3) 2_665 .
Ag1 Ag2 Ag4 O2 147.4(3) . .
Ag2 Ag2 Ag4 O2 10.1(3) 2_665 .
Ag3 Ag2 Ag4 O2 97.9(3) . .
Ag4 Ag2 Ag4 O2 10.1(3) 2_665 .
C1 Ag2 Ag4 O6 -81.8(3) . 2_765
O7 Ag2 Ag4 O6 65.9(3) . 2_765
O3 Ag2 Ag4 O6 -26.2(5) 2_665 2_765
C2 Ag2 Ag4 O6 143.1(3) 2_665 2_765
C1 Ag2 Ag4 O6 165.8(3) 2_665 2_765
Ag1 Ag2 Ag4 O6 -19.3(2) . 2_765
Ag2 Ag2 Ag4 O6 -156.5(2) 2_665 2_765
Ag3 Ag2 Ag4 O6 -68.7(2) . 2_765
Ag4 Ag2 Ag4 O6 -156.5(2) 2_665 2_765
C1 Ag2 Ag4 C2 16.6(3) . .
O7 Ag2 Ag4 C2 164.3(2) . .
O3 Ag2 Ag4 C2 72.2(4) 2_665 .
C2 Ag2 Ag4 C2 -118.50(19) 2_665 .
C1 Ag2 Ag4 C2 -95.8(2) 2_665 .
Ag1 Ag2 Ag4 C2 79.12(17) . .
Ag2 Ag2 Ag4 C2 -58.12(17) 2_665 .
Ag3 Ag2 Ag4 C2 29.68(17) . .
Ag4 Ag2 Ag4 C2 -58.12(17) 2_665 .
C1 Ag2 Ag4 Ag1 -62.5(2) . .
O7 Ag2 Ag4 Ag1 85.14(16) . .
O3 Ag2 Ag4 Ag1 -6.9(4) 2_665 .
C2 Ag2 Ag4 Ag1 162.39(16) 2_665 .
C1 Ag2 Ag4 Ag1 -174.93(15) 2_665 .
Ag2 Ag2 Ag4 Ag1 -137.23(4) 2_665 .
Ag3 Ag2 Ag4 Ag1 -49.43(2) . .
Ag4 Ag2 Ag4 Ag1 -137.23(4) 2_665 .
C1 Ag2 Ag4 Ag2 74.7(2) . 2_665
O7 Ag2 Ag4 Ag2 -137.63(17) . 2_665
O3 Ag2 Ag4 Ag2 130.3(4) 2_665 2_665
C2 Ag2 Ag4 Ag2 -60.38(16) 2_665 2_665
C1 Ag2 Ag4 Ag2 -37.69(15) 2_665 2_665
Ag1 Ag2 Ag4 Ag2 137.23(4) . 2_665
Ag3 Ag2 Ag4 Ag2 87.80(3) . 2_665
Ag4 Ag2 Ag4 Ag2 0.0 2_665 2_665
C1 Ag4 O2 C10 68.3(9) . .
O4 Ag4 O2 C10 -94.7(8) . .
O6 Ag4 O2 C10 -173.4(8) 2_765 .
C2 Ag4 O2 C10 75.7(8) . .
Ag1 Ag4 O2 C10 110.6(8) . .
Ag2 Ag4 O2 C10 15.7(10) . .
Ag2 Ag4 O2 C10 23.8(8) 2_665 .
C1 Ag4 O2 Ag6 -138.5(3) . 2_765
O4 Ag4 O2 Ag6 58.5(3) . 2_765
O6 Ag4 O2 Ag6 -20.2(3) 2_765 2_765
C2 Ag4 O2 Ag6 -131.1(3) . 2_765
Ag1 Ag4 O2 Ag6 -96.2(5) . 2_765
Ag2 Ag4 O2 Ag6 168.85(8) . 2_765
Ag2 Ag4 O2 Ag6 177.0(3) 2_665 2_765
C1 Ag4 O4 C12 -95.2(8) . .
O2 Ag4 O4 C12 57.9(7) . .
O6 Ag4 O4 C12 145.6(7) 2_765 .
C2 Ag4 O4 C12 -65.3(16) . .
Ag1 Ag4 O4 C12 -133.4(7) . .
Ag2 Ag4 O4 C12 -77.9(7) . .
Ag2 Ag4 O4 C12 -25.5(8) 2_665 .
C1 Ag4 O4 Ag1 110.7(4) . 2_765
O2 Ag4 O4 Ag1 -96.2(3) . 2_765
O6 Ag4 O4 Ag1 -8.5(3) 2_765 2_765
C2 Ag4 O4 Ag1 140.7(11) . 2_765
Ag1 Ag4 O4 Ag1 72.5(3) . 2_765
Ag2 Ag4 O4 Ag1 128.0(2) . 2_765
Ag2 Ag4 O4 Ag1 -179.57(13) 2_665 2_765
C1 Ag1 O6 C14 41.0(9) . .
O9 Ag1 O6 C14 -98.2(8) . .
O4 Ag1 O6 C14 176.0(8) 2_765 .
Ag2 Ag1 O6 C14 4.9(7) . .
Ag3 Ag1 O6 C14 -27.1(9) . .
Ag4 Ag1 O6 C14 71.3(7) . .
C1 Ag1 O6 Ag4 -126.9(3) . 2_765
O9 Ag1 O6 Ag4 93.9(3) . 2_765
O4 Ag1 O6 Ag4 8.1(3) 2_765 2_765
Ag2 Ag1 O6 Ag4 -163.0(2) . 2_765
Ag3 Ag1 O6 Ag4 165.03(6) . 2_765
Ag4 Ag1 O6 Ag4 -96.6(2) . 2_765
C1 Ag2 O7 C14 -24.4(9) . .
O3 Ag2 O7 C14 99.3(8) 2_665 .
C2 Ag2 O7 C14 -165.8(8) 2_665 .
C1 Ag2 O7 C14 -149.4(8) 2_665 .
Ag1 Ag2 O7 C14 7.8(7) . .
Ag2 Ag2 O7 C14 -104.2(7) 2_665 .
Ag3 Ag2 O7 C14 41.5(9) . .
Ag4 Ag2 O7 C14 -52.7(7) . .
Ag4 Ag2 O7 C14 171.3(7) 2_665 .
O5 Ag3 O8 C16 -127.0(8) 2_665 .
C1 Ag3 O8 C16 37.8(9) . .
N2 Ag3 O8 C16 133.1(8) . .
Ag1 Ag3 O8 C16 26.4(7) . .
Ag2 Ag3 O8 C16 -18.6(8) . .
C1 Ag1 O9 C16 35.2(9) . .
O4 Ag1 O9 C16 -112.0(8) 2_765 .
O6 Ag1 O9 C16 168.0(8) . .
Ag2 Ag1 O9 C16 86.3(8) . .
Ag3 Ag1 O9 C16 26.9(8) . .
Ag4 Ag1 O9 C16 121.5(8) . .
C1 Ag1 O9 Ag6 -142.2(3) . .
O4 Ag1 O9 Ag6 70.6(3) 2_765 .
O6 Ag1 O9 Ag6 -9.4(3) . .
Ag2 Ag1 O9 Ag6 -91.2(2) . .
Ag3 Ag1 O9 Ag6 -150.6(3) . .
Ag4 Ag1 O9 Ag6 -56.0(8) . .
O2 Ag6 O9 C16 122.8(10) 2_765 .
Ag6 Ag6 O9 C16 -43.1(11) 2_775 .
O2 Ag6 O9 Ag1 -60.4(4) 2_765 .
Ag6 Ag6 O9 Ag1 133.7(2) 2_775 .
C9 N1 N2 N3 -0.5(11) . .
Ag5 N1 N2 N3 -171.6(6) . .
C9 N1 N2 Ag3 -134.9(6) . .
Ag5 N1 N2 Ag3 54.0(8) . .
O5 Ag3 N2 N1 -127.4(8) 2_665 .
O8 Ag3 N2 N1 -9.0(7) . .
C1 Ag3 N2 N1 120.0(7) . .
Ag1 Ag3 N2 N1 73.0(6) . .
Ag2 Ag3 N2 N1 131.3(6) . .
O5 Ag3 N2 N3 106.1(9) 2_665 .
O8 Ag3 N2 N3 -135.5(8) . .
C1 Ag3 N2 N3 -6.6(8) . .
Ag1 Ag3 N2 N3 -53.6(8) . .
Ag2 Ag3 N2 N3 4.7(10) . .
N1 N2 N3 C4 0.7(11) . .
Ag3 N2 N3 C4 129.0(7) . .
N1 N2 N3 O1 172.2(8) . .
Ag3 N2 N3 O1 -59.5(10) . .
C3 O1 N3 N2 104.9(9) . .
C3 O1 N3 C4 -85.0(10) . .
O9 Ag1 C1 C2 -111.0(10) . .
O4 Ag1 C1 C2 21.2(12) 2_765 .
O6 Ag1 C1 C2 128.4(10) . .
Ag2 Ag1 C1 C2 175.8(11) . .
Ag3 Ag1 C1 C2 -100.7(10) . .
Ag4 Ag1 C1 C2 87.8(10) . .
O9 Ag1 C1 Ag2 73.2(3) . .
O4 Ag1 C1 Ag2 -154.6(3) 2_765 .
O6 Ag1 C1 Ag2 -47.4(3) . .
Ag3 Ag1 C1 Ag2 83.48(19) . .
Ag4 Ag1 C1 Ag2 -88.0(2) . .
O9 Ag1 C1 Ag4 161.1(3) . .
O4 Ag1 C1 Ag4 -66.7(4) 2_765 .
O6 Ag1 C1 Ag4 40.5(3) . .
Ag2 Ag1 C1 Ag4 88.0(2) . .
Ag3 Ag1 C1 Ag4 171.4(3) . .
O9 Ag1 C1 Ag3 -10.3(4) . .
O4 Ag1 C1 Ag3 121.9(3) 2_765 .
O6 Ag1 C1 Ag3 -130.9(2) . .
Ag2 Ag1 C1 Ag3 -83.48(19) . .
Ag4 Ag1 C1 Ag3 -171.4(3) . .
O9 Ag1 C1 Ag2 98.9(6) . 2_665
O4 Ag1 C1 Ag2 -128.9(5) 2_765 2_665
O6 Ag1 C1 Ag2 -21.7(6) . 2_665
Ag2 Ag1 C1 Ag2 25.8(4) . 2_665
Ag3 Ag1 C1 Ag2 109.2(6) . 2_665
Ag4 Ag1 C1 Ag2 -62.2(5) . 2_665
O7 Ag2 C1 C2 -132.4(10) . .
O3 Ag2 C1 C2 112.5(11) 2_665 .
C2 Ag2 C1 C2 -17.3(14) 2_665 .
C1 Ag2 C1 C2 -12.4(10) 2_665 .
Ag1 Ag2 C1 C2 -175.5(12) . .
Ag2 Ag2 C1 C2 -12.4(10) 2_665 .
Ag3 Ag2 C1 C2 104.5(11) . .
Ag4 Ag2 C1 C2 -92.5(11) . .
Ag4 Ag2 C1 C2 35.2(11) 2_665 .
O7 Ag2 C1 Ag1 43.0(3) . .
O3 Ag2 C1 Ag1 -72.0(3) 2_665 .
C2 Ag2 C1 Ag1 158.2(3) 2_665 .
C1 Ag2 C1 Ag1 163.1(3) 2_665 .
Ag2 Ag2 C1 Ag1 163.1(3) 2_665 .
Ag3 Ag2 C1 Ag1 -80.1(2) . .
Ag4 Ag2 C1 Ag1 83.0(2) . .
Ag4 Ag2 C1 Ag1 -149.38(12) 2_665 .
O7 Ag2 C1 Ag4 -39.9(4) . .
O3 Ag2 C1 Ag4 -155.0(2) 2_665 .
C2 Ag2 C1 Ag4 75.2(4) 2_665 .
C1 Ag2 C1 Ag4 80.13(18) 2_665 .
Ag1 Ag2 C1 Ag4 -83.0(2) . .
Ag2 Ag2 C1 Ag4 80.13(18) 2_665 .
Ag3 Ag2 C1 Ag4 -163.1(3) . .
Ag4 Ag2 C1 Ag4 127.64(14) 2_665 .
O7 Ag2 C1 Ag3 123.1(3) . .
O3 Ag2 C1 Ag3 8.1(3) 2_665 .
C2 Ag2 C1 Ag3 -121.7(3) 2_665 .
C1 Ag2 C1 Ag3 -116.8(2) 2_665 .
Ag1 Ag2 C1 Ag3 80.1(2) . .
Ag2 Ag2 C1 Ag3 -116.8(2) 2_665 .
Ag4 Ag2 C1 Ag3 163.1(3) . .
Ag4 Ag2 C1 Ag3 -69.30(17) 2_665 .
O7 Ag2 C1 Ag2 -120.1(2) . 2_665
O3 Ag2 C1 Ag2 124.9(2) 2_665 2_665
C2 Ag2 C1 Ag2 -4.9(4) 2_665 2_665
C1 Ag2 C1 Ag2 0.0 2_665 2_665
Ag1 Ag2 C1 Ag2 -163.1(3) . 2_665
Ag3 Ag2 C1 Ag2 116.8(2) . 2_665
Ag4 Ag2 C1 Ag2 -80.13(18) . 2_665
Ag4 Ag2 C1 Ag2 47.51(14) 2_665 2_665
O4 Ag4 C1 C2 167.1(5) . .
O2 Ag4 C1 C2 16.8(6) . .
O6 Ag4 C1 C2 -85.1(5) 2_765 .
Ag1 Ag4 C1 C2 -139.7(6) . .
Ag2 Ag4 C1 C2 143.2(6) . .
Ag2 Ag4 C1 C2 74.4(5) 2_665 .
O4 Ag4 C1 Ag1 -53.3(5) . .
O2 Ag4 C1 Ag1 156.4(2) . .
O6 Ag4 C1 Ag1 54.5(3) 2_765 .
C2 Ag4 C1 Ag1 139.7(6) . .
Ag2 Ag4 C1 Ag1 -77.14(18) . .
Ag2 Ag4 C1 Ag1 -146.0(2) 2_665 .
O4 Ag4 C1 Ag2 23.9(5) . .
O2 Ag4 C1 Ag2 -126.4(2) . .
O6 Ag4 C1 Ag2 131.7(2) 2_765 .
C2 Ag4 C1 Ag2 -143.2(6) . .
Ag1 Ag4 C1 Ag2 77.14(18) . .
Ag2 Ag4 C1 Ag2 -68.82(18) 2_665 .
O4 Ag4 C1 Ag3 -29.3(12) . .
O2 Ag4 C1 Ag3 -179.6(9) . .
O6 Ag4 C1 Ag3 78.5(10) 2_765 .
C2 Ag4 C1 Ag3 163.6(14) . .
Ag1 Ag4 C1 Ag3 23.9(8) . .
Ag2 Ag4 C1 Ag3 -53.2(8) . .
Ag2 Ag4 C1 Ag3 -122.0(10) 2_665 .
O4 Ag4 C1 Ag2 92.7(4) . 2_665
O2 Ag4 C1 Ag2 -57.6(3) . 2_665
O6 Ag4 C1 Ag2 -159.51(19) 2_765 2_665
C2 Ag4 C1 Ag2 -74.4(5) . 2_665
Ag1 Ag4 C1 Ag2 146.0(3) . 2_665
Ag2 Ag4 C1 Ag2 68.82(18) . 2_665
O5 Ag3 C1 C2 -70.8(6) 2_665 .
O8 Ag3 C1 C2 123.6(6) . .
N2 Ag3 C1 C2 26.9(6) . .
Ag1 Ag3 C1 C2 138.8(6) . .
Ag2 Ag3 C1 C2 -143.0(7) . .
O5 Ag3 C1 Ag1 150.4(3) 2_665 .
O8 Ag3 C1 Ag1 -15.1(4) . .
N2 Ag3 C1 Ag1 -111.8(3) . .
Ag2 Ag3 C1 Ag1 78.21(17) . .
O5 Ag3 C1 Ag2 72.2(4) 2_665 .
O8 Ag3 C1 Ag2 -93.3(3) . .
N2 Ag3 C1 Ag2 170.0(3) . .
Ag1 Ag3 C1 Ag2 -78.21(17) . .
O5 Ag3 C1 Ag4 126.2(10) 2_665 .
O8 Ag3 C1 Ag4 -39.3(11) . .
N2 Ag3 C1 Ag4 -136.0(10) . .
Ag1 Ag3 C1 Ag4 -24.2(8) . .
Ag2 Ag3 C1 Ag4 54.0(9) . .
O5 Ag3 C1 Ag2 9.4(4) 2_665 2_665
O8 Ag3 C1 Ag2 -156.1(2) . 2_665
N2 Ag3 C1 Ag2 107.2(3) . 2_665
Ag1 Ag3 C1 Ag2 -141.0(3) . 2_665
Ag2 Ag3 C1 Ag2 -62.8(2) . 2_665
Ag1 C1 C2 Ag2 -161.3(9) . 2_665
Ag2 C1 C2 Ag2 11.9(10) . 2_665
Ag4 C1 C2 Ag2 -77.9(2) . 2_665
Ag3 C1 C2 Ag2 108.2(3) . 2_665
Ag1 C1 C2 Ag4 -83.4(9) . .
Ag2 C1 C2 Ag4 89.8(10) . .
Ag3 C1 C2 Ag4 -173.9(5) . .
Ag2 C1 C2 Ag4 77.9(2) 2_665 .
O4 Ag4 C2 C1 -41.1(15) . .
O2 Ag4 C2 C1 -164.8(5) . .
O6 Ag4 C2 C1 106.3(5) 2_765 .
Ag1 Ag4 C2 C1 30.8(5) . .
Ag2 Ag4 C2 C1 -27.7(5) . .
Ag2 Ag4 C2 C1 -85.9(5) 2_665 .
C1 Ag4 C2 C3 -171.2(9) . .
O4 Ag4 C2 C3 147.7(11) . .
O2 Ag4 C2 C3 24.0(6) . .
O6 Ag4 C2 C3 -64.9(7) 2_765 .
Ag1 Ag4 C2 C3 -140.4(6) . .
Ag2 Ag4 C2 C3 161.1(7) . .
Ag2 Ag4 C2 C3 102.9(6) 2_665 .
C1 Ag4 C2 Ag2 85.9(5) . 2_665
O4 Ag4 C2 Ag2 44.9(13) . 2_665
O2 Ag4 C2 Ag2 -78.9(2) . 2_665
O6 Ag4 C2 Ag2 -167.8(2) 2_765 2_665
Ag1 Ag4 C2 Ag2 116.70(15) . 2_665
Ag2 Ag4 C2 Ag2 58.23(10) . 2_665
N3 O1 C3 C2 -61.0(9) . .
Ag2 C2 C3 O1 -110.4(6) 2_665 .
Ag4 C2 C3 O1 166.8(5) . .
N2 N3 C4 C9 -0.6(10) . .
O1 N3 C4 C9 -171.2(8) . .
N2 N3 C4 C5 178.4(10) . .
O1 N3 C4 C5 7.9(16) . .
N3 C4 C5 C6 179.9(10) . .
C9 C4 C5 C6 -1.3(14) . .
C4 C5 C6 C7 1.3(15) . .
C5 C6 C7 C8 -1.5(19) . .
C6 C7 C8 C9 1.4(19) . .
N3 C4 C9 N1 0.3(10) . .
C5 C4 C9 N1 -178.9(8) . .
N3 C4 C9 C8 -179.5(9) . .
C5 C4 C9 C8 1.3(15) . .
N2 N1 C9 C4 0.1(11) . .
Ag5 N1 C9 C4 169.4(7) . .
N2 N1 C9 C8 179.9(11) . .
Ag5 N1 C9 C8 -10.8(17) . .
C7 C8 C9 C4 -1.3(16) . .
C7 C8 C9 N1 178.9(11) . .
Ag2 O3 C10 O2 -1.8(18) 2_665 .
Ag2 O3 C10 C11 -179.0(7) 2_665 .
Ag4 O2 C10 O3 -22.2(15) . .
Ag6 O2 C10 O3 -165.1(8) 2_765 .
Ag4 O2 C10 C11 155.1(7) . .
Ag6 O2 C10 C11 12.1(14) 2_765 .
O3 C10 C11 F2' 49.4(14) . .
O2 C10 C11 F2' -128.2(12) . .
O3 C10 C11 F1' 168.8(11) . .
O2 C10 C11 F1' -8.8(15) . .
O3 C10 C11 F3' -70.8(12) . .
O2 C10 C11 F3' 111.6(12) . .
O3 C10 C11 F3 -11.5(15) . .
O2 C10 C11 F3 170.8(12) . .
O3 C10 C11 F2 109.1(12) . .
O2 C10 C11 F2 -68.5(14) . .
O3 C10 C11 F1 -130.0(11) . .
O2 C10 C11 F1 52.4(14) . .
Ag3 O5 C12 O4 105(3) 2_665 .
Ag3 O5 C12 C13 -76(4) 2_665 .
Ag3 O5 C12 F4' -131(9) 2_665 .
Ag4 O4 C12 O5 5.1(15) . .
Ag1 O4 C12 O5 144.5(11) 2_765 .
Ag4 O4 C12 C13 -173.9(8) . .
Ag1 O4 C12 C13 -34.4(15) 2_765 .
Ag4 O4 C12 F4' -133(5) . .
Ag1 O4 C12 F4' 6(5) 2_765 .
O5 C12 C13 F4 -58.2(19) . .
O4 C12 C13 F4 120.9(18) . .
F4' C12 C13 F4 57.7(11) . .
O5 C12 C13 F5 -171.5(13) . .
O4 C12 C13 F5 7.6(17) . .
F4' C12 C13 F5 -55.6(11) . .
O5 C12 C13 F6 69.4(17) . .
O4 C12 C13 F6 -111.6(14) . .
F4' C12 C13 F6 -174.7(17) . .
O5 C12 C13 F6' 5.8(15) . .
O4 C12 C13 F6' -175.1(13) . .
F4' C12 C13 F6' 121.7(10) . .
O5 C12 C13 F5' 129.2(13) . .
O4 C12 C13 F5' -51.8(12) . .
F4' C12 C13 F5' -114.9(12) . .
O5 C12 C13 F4' -115.9(15) . .
O4 C12 C13 F4' 63.1(14) . .
Ag2 O7 C14 O6 -6.5(15) . .
Ag2 O7 C14 C15 175.3(5) . .
Ag1 O6 C14 O7 -0.5(14) . .
Ag4 O6 C14 O7 160.5(7) 2_765 .
Ag1 O6 C14 C15 177.7(5) . .
Ag4 O6 C14 C15 -21.3(14) 2_765 .
O7 C14 C15 F7' -56.9(11) . .
O6 C14 C15 F7' 124.6(9) . .
O7 C14 C15 F9' 63.0(11) . .
O6 C14 C15 F9' -115.5(9) . .
O7 C14 C15 F8' -177.7(9) . .
O6 C14 C15 F8' 3.9(12) . .
O7 C14 C15 F7 3.2(12) . .
O6 C14 C15 F7 -175.3(9) . .
O7 C14 C15 F8 -117.6(9) . .
O6 C14 C15 F8 64.0(11) . .
O7 C14 C15 F9 122.9(9) . .
O6 C14 C15 F9 -55.5(10) . .
Ag1 O9 C16 O8 -16.1(16) . .
Ag6 O9 C16 O8 160.4(8) . .
Ag1 O9 C16 C17 162.7(6) . .
Ag6 O9 C16 C17 -20.8(15) . .
Ag3 O8 C16 O9 -13.8(16) . .
Ag3 O8 C16 C17 167.5(6) . .
O9 C16 C17 F11' 157.1(12) . .
O8 C16 C17 F11' -23.9(14) . .
O9 C16 C17 F12' 36.4(13) . .
O8 C16 C17 F12' -144.6(12) . .
O9 C16 C17 F10' -82.8(12) . .
O8 C16 C17 F10' 96.1(12) . .
O9 C16 C17 F10 -24.2(15) . .
O8 C16 C17 F10 154.8(12) . .
O9 C16 C17 F12 96.4(15) . .
O8 C16 C17 F12 -84.6(15) . .
O9 C16 C17 F11 -141.5(13) . .
O8 C16 C17 F11 37.5(15) . .
F4 C13 F4' C12 -117(3) . .
F5 C13 F4' C12 123(3) . .
F6 C13 F4' C12 158(14) . .
F6' C13 F4' C12 -90(16) . .
F5' C13 F4' C12 82(11) . .
O5 C12 F4' C13 95(5) . .
O4 C12 F4' C13 -127.8(12) . .
